data_7230503
loop_
_publ_author_name
'Luo, Chun'
'Liang, Wendong'
'Chen, Xin'
'Wang, Jianming'
'Deng, Zongwu'
'Zhang, Hailu'

_publ_section_title
;
 Pharmaceutical cocrystals of naringenin with improved dissolution
 performance
;
_journal_issue 22
_journal_name_full CrystEngComm
_journal_page_first 3025
_journal_paper_doi 10.1039/C8CE00341F
_journal_volume 20
_journal_year 2018
_chemical_formula_moiety '2(C6 H6 N2 O), C15 H12 O5'
_chemical_formula_sum 'C27 H24 N4 O7'
_chemical_formula_weight 516.50
_space_group_crystal_system monoclinic
_space_group_IT_number 14
_space_group_name_Hall '-P 2yn'
_space_group_name_H-M_alt 'P 1 21/n 1'
_symmetry_space_group_name_Hall '-P 2yn'
_symmetry_space_group_name_H-M 'P 1 21/n 1'
_atom_sites_solution_hydrogens geom
_atom_sites_solution_primary dual
_audit_creation_date 2018-01-11
_audit_creation_method
;
Olex2 1.2-alpha
(compiled 2017.12.08 svn.r3473 for OlexSys, GUI svn.r5433)
;
_audit_update_record
;
2018-01-29 deposited with the CCDC.
2018-04-20 downloaded from the CCDC.
;
_cell_angle_alpha 90
_cell_angle_beta 95.632(4)
_cell_angle_gamma 90
_cell_formula_units_Z 4
_cell_length_a 14.2424(8)
_cell_length_b 5.0793(3)
_cell_length_c 33.737(2)
_cell_measurement_reflns_used 3714
_cell_measurement_temperature 123(2)
_cell_measurement_theta_max 68.49
_cell_measurement_theta_min 4.79
_cell_volume 2428.8(2)
_computing_cell_refinement 'Bruker SAINT'
_computing_data_collection 'Bruker APEX2'
_computing_data_reduction 'Bruker SAINT'
_computing_molecular_graphics 'Olex2 (Dolomanov et al., 2009)'
_computing_publication_material 'Olex2 (Dolomanov et al., 2009)'
_computing_structure_refinement 'ShelXL (Sheldrick, 2015)'
_computing_structure_solution 'ShelXT (Sheldrick, 2015)'
_diffrn_ambient_temperature 123.15
_diffrn_measured_fraction_theta_full 0.956
_diffrn_measured_fraction_theta_max 0.945
_diffrn_measurement_device_type 'Bruker APEX-II CCD'
_diffrn_measurement_method '\f and \w scans'
_diffrn_radiation_type CuK\a
_diffrn_radiation_wavelength 1.54178
_diffrn_reflns_av_R_equivalents 0.0217
_diffrn_reflns_av_unetI/netI 0.0326
_diffrn_reflns_Laue_measured_fraction_full 0.956
_diffrn_reflns_Laue_measured_fraction_max 0.945
_diffrn_reflns_limit_h_max 16
_diffrn_reflns_limit_h_min -15
_diffrn_reflns_limit_k_max 6
_diffrn_reflns_limit_k_min -5
_diffrn_reflns_limit_l_max 40
_diffrn_reflns_limit_l_min -40
_diffrn_reflns_number 8332
_diffrn_reflns_point_group_measured_fraction_full 0.956
_diffrn_reflns_point_group_measured_fraction_max 0.945
_diffrn_reflns_theta_full 67.679
_diffrn_reflns_theta_max 68.479
_diffrn_reflns_theta_min 4.788
_exptl_absorpt_coefficient_mu 0.867
_exptl_absorpt_correction_type none
_exptl_crystal_colour colourless
_exptl_crystal_colour_primary colourless
_exptl_crystal_density_diffrn 1.412
_exptl_crystal_description block
_exptl_crystal_F_000 1080
_exptl_crystal_size_max 0.28
_exptl_crystal_size_mid 0.09
_exptl_crystal_size_min 0.06
_refine_diff_density_max 0.265
_refine_diff_density_min -0.360
_refine_diff_density_rms 0.060
_refine_ls_extinction_method none
_refine_ls_goodness_of_fit_ref 1.050
_refine_ls_hydrogen_treatment constr
_refine_ls_matrix_type full
_refine_ls_number_parameters 438
_refine_ls_number_reflns 4204
_refine_ls_number_restraints 0
_refine_ls_restrained_S_all 1.050
_refine_ls_R_factor_all 0.0623
_refine_ls_R_factor_gt 0.0473
_refine_ls_shift/su_max 0.001
_refine_ls_shift/su_mean 0.000
_refine_ls_structure_factor_coef Fsqd
_refine_ls_weighting_details 'w=1/[\s^2^(Fo^2^)+(0.1065P)^2^+0.1295P] where P=(Fo^2^+2Fc^2^)/3'
_refine_ls_weighting_scheme calc
_refine_ls_wR_factor_gt 0.1374
_refine_ls_wR_factor_ref 0.1485
_reflns_Friedel_coverage 0.000
_reflns_number_gt 3325
_reflns_number_total 4204
_reflns_threshold_expression 'I > 2\s(I)'
_cod_data_source_file c8ce00341f2.cif
_cod_data_source_block NAR-INM
_cod_depositor_comments 'Adding full bibliography for 7230503--7230504.cif.'
_cod_database_code 7230503
_shelx_shelxl_version_number 2014/7
_shelx_space_group_comment
;
The symmetry employed for this shelxl refinement is uniquely defined
by the following loop, which should always be used as a source of
symmetry information in preference to the above space-group names.
They are only intended as comments.
;
_shelx_estimated_absorpt_t_max 0.950
_shelx_estimated_absorpt_t_min 0.793
_olex2_refinement_description
;
1. Fixed Uiso
 At 1.2 times of:
  All C(H) groups, All C(H,H,H,H) groups, All N(H,H) groups
 At 1.5 times of:
  All O(H) groups
2. Others
 Sof(C15)=Sof(H15)=Sof(C14)=Sof(H14)=Sof(C12)=Sof(H12)=Sof(C13)=Sof(H13)=1-
 FVAR(1)
 Sof(C15A)=Sof(H15A)=Sof(C14A)=Sof(H14A)=Sof(C12A)=Sof(H12A)=Sof(C13A)=
 Sof(H13A)=FVAR(1)
 Sof(H3BC)=Sof(H3BD)=Sof(C2)=Sof(H2)=Sof(C5')=Sof(H5')=Sof(C6')=Sof(H6')=
 Sof(C1')=Sof(C3')=Sof(H3')=Sof(C2')=Sof(H2')=1-FVAR(2)
 Sof(H3AA)=Sof(H3AB)=Sof(C2A)=Sof(H2A)=Sof(C6'A)=Sof(H6'A)=Sof(C1'A)=Sof(C5'A)=
 Sof(H5'A)=Sof(C3'A)=Sof(H3'A)=Sof(C2'A)=Sof(H2'A)=FVAR(2)
3.a Ternary CH refined with riding coordinates:
 C2A(H2A), C2(H2)
3.b Secondary CH2 refined with riding coordinates:
 C3(H3BC,H3BD), C3(H3AA,H3AB)
3.c Aromatic/amide H refined with riding coordinates:
 C12'(H12'), C13'(H13'), C14'(H14'), C15'(H15'), C15A(H15A), C14A(H14A),
 C12A(H12A), C13A(H13A), C15(H15), C14(H14), C12(H12), C13(H13), C6(H6), C8(H8),
  C6'A(H6'A), C5'A(H5'A), C3'A(H3'A), C2'A(H2'A), C5'(H5'), C6'(H6'), C3'(H3'),
 C2'(H2')
3.d X=CH2 refined with riding coordinates:
 N2'(H2'B,H2'C), N2(H2B,H2C)
3.e Idealised tetrahedral OH refined as rotating group:
 O5(H5), O4(H4), O3(H3)
;
_olex2_submission_special_instructions 'No special instructions were received'

loop_
_space_group_symop_operation_xyz
'x, y, z'
'-x+1/2, y+1/2, -z+1/2'
'-x, -y, -z'
'x-1/2, -y-1/2, z-1/2'

loop_
_atom_site_label
_atom_site_type_symbol
_atom_site_fract_x
_atom_site_fract_y
_atom_site_fract_z
_atom_site_U_iso_or_equiv
_atom_site_adp_type
_atom_site_occupancy
_atom_site_site_symmetry_order
_atom_site_calc_flag
_atom_site_refinement_flags_posn
_atom_site_refinement_flags_occupancy
_atom_site_disorder_assembly
_atom_site_disorder_group
C12' C 0.25334(11) 0.7868(4) 0.56050(5) 0.0257(4) Uani 1 1 d . . . .
H12' H 0.3015 0.9043 0.5709 0.031 Uiso 1 1 calc R . . .
C13' C 0.16136(12) 0.8188(4) 0.56949(5) 0.0296(4) Uani 1 1 d . . . .
H13' H 0.1479 0.9605 0.5864 0.036 Uiso 1 1 calc R . . .
C14' C 0.11110(12) 0.4596(4) 0.53280(5) 0.0290(4) Uani 1 1 d . . . .
H14' H 0.0617 0.3438 0.5231 0.035 Uiso 1 1 calc R . . .
C15' C 0.20127(12) 0.4104(4) 0.52252(5) 0.0262(4) Uani 1 1 d . . . .
H15' H 0.2132 0.2629 0.5064 0.031 Uiso 1 1 calc R . . .
C11' C 0.27366(11) 0.5791(4) 0.53599(4) 0.0217(4) Uani 1 1 d . . . .
C16' C 0.37070(12) 0.5353(4) 0.52361(5) 0.0231(4) Uani 1 1 d . . . .
C16 C 0.86274(11) 0.2193(4) 0.71950(4) 0.0251(4) Uani 1 1 d . . . .
C11 C 0.95214(11) 0.2000(4) 0.69935(5) 0.0269(4) Uani 1 1 d . . . .
C15A C 1.0160(5) 0.0214(17) 0.7040(2) 0.0451(18) Uani 0.468(6) 1 d . P A 1
H15A H 1.0082 -0.1214 0.7216 0.054 Uiso 0.468(6) 1 calc R P A 1
C14A C 1.0963(5) 0.0334(19) 0.6839(2) 0.048(2) Uani 0.468(6) 1 d . P A 1
H14A H 1.1410 -0.1039 0.6893 0.057 Uiso 0.468(6) 1 calc R P A 1
C12A C 0.9700(3) 0.4261(11) 0.67445(15) 0.0381(14) Uani 0.468(6) 1 d . P A 1
H12A H 0.9274 0.5705 0.6717 0.046 Uiso 0.468(6) 1 calc R P A 1
C13A C 1.0511(3) 0.4224(11) 0.65510(16) 0.0418(15) Uani 0.468(6) 1 d . P A 1
H13A H 1.0650 0.5651 0.6384 0.050 Uiso 0.468(6) 1 calc R P A 1
C15 C 1.0375(3) 0.0944(11) 0.71848(14) 0.0240(10) Uani 0.532(6) 1 d . P A 2
H15 H 1.0396 0.0249 0.7447 0.029 Uiso 0.532(6) 1 calc R P A 2
C14 C 1.1164(4) 0.0951(12) 0.69831(15) 0.0278(12) Uani 0.532(6) 1 d . P A 2
H14 H 1.1733 0.0232 0.7109 0.033 Uiso 0.532(6) 1 calc R P A 2
C12 C 0.9516(2) 0.2532(10) 0.65934(10) 0.0297(12) Uani 0.532(6) 1 d . P A 2
H12 H 0.8940 0.2969 0.6441 0.036 Uiso 0.532(6) 1 calc R P A 2
C13 C 1.0339(2) 0.2435(10) 0.64126(10) 0.0307(12) Uani 0.532(6) 1 d . P A 2
H13 H 1.0307 0.2724 0.6133 0.037 Uiso 0.532(6) 1 calc R P A 2
N1 N 1.11601(10) 0.1968(4) 0.66035(5) 0.0393(5) Uani 1 1 d . . . .
C5 C 0.37509(12) 0.7710(4) 0.68945(5) 0.0287(4) Uani 1 1 d . . . .
C6 C 0.31412(11) 0.5761(4) 0.67480(5) 0.0268(4) Uani 1 1 d . . . .
H6 H 0.2570 0.5456 0.6865 0.032 Uiso 1 1 calc R . . .
C7 C 0.33680(11) 0.4240(4) 0.64277(5) 0.0250(4) Uani 1 1 d . . . .
C8 C 0.42121(11) 0.4644(4) 0.62540(5) 0.0247(4) Uani 1 1 d . . . .
H8 H 0.4359 0.3603 0.6034 0.030 Uiso 1 1 calc R . . .
C9 C 0.48223(11) 0.6570(4) 0.64066(5) 0.0224(4) Uani 1 1 d . . . .
C10 C 0.46229(11) 0.8145(4) 0.67326(5) 0.0252(4) Uani 1 1 d . . . .
C4 C 0.52860(12) 1.0071(4) 0.68970(5) 0.0288(4) Uani 1 1 d . . . .
C3 C 0.61723(13) 1.0355(5) 0.66964(6) 0.0388(6) Uani 1 1 d . . . .
H3BC H 0.6683 0.9347 0.6848 0.047 Uiso 0.534(4) 1 calc R P B 2
H3BD H 0.6361 1.2232 0.6701 0.047 Uiso 0.534(4) 1 calc R P B 2
H3AA H 0.6106 1.1915 0.6520 0.047 Uiso 0.466(4) 1 calc R P B 1
H3AB H 0.6699 1.0711 0.6903 0.047 Uiso 0.466(4) 1 calc R P B 1
C2A C 0.6419(3) 0.8207(10) 0.64711(12) 0.0294(11) Uani 0.466(4) 1 d . P B 1
H2A H 0.6690 0.6865 0.6667 0.035 Uiso 0.466(4) 1 calc R P B 1
C6'A C 0.6968(4) 1.0167(19) 0.5810(2) 0.051(2) Uani 0.466(4) 1 d . P B 1
H6'A H 0.6350 1.0781 0.5726 0.061 Uiso 0.466(4) 1 calc R P B 1
C1'A C 0.7178(4) 0.8757(13) 0.61979(18) 0.0255(13) Uani 0.466(4) 1 d . P B 1
C5'A C 0.7705(4) 1.0544(13) 0.55784(15) 0.0329(13) Uani 0.466(4) 1 d . P B 1
H5'A H 0.7592 1.1486 0.5335 0.039 Uiso 0.466(4) 1 calc R P B 1
C4' C 0.86045(12) 0.9594(4) 0.56895(5) 0.0255(4) Uani 1 1 d . . . .
C3'A C 0.8746(3) 0.8419(10) 0.60772(12) 0.0320(11) Uani 0.466(4) 1 d . P B 1
H3'A H 0.9358 0.7823 0.6174 0.038 Uiso 0.466(4) 1 calc R P B 1
C2'A C 0.8012(4) 0.8135(11) 0.63118(14) 0.0435(14) Uani 0.466(4) 1 d . P B 1
H2'A H 0.8146 0.7435 0.6572 0.052 Uiso 0.466(4) 1 calc R P B 1
C2 C 0.6064(2) 0.9393(7) 0.62684(10) 0.0233(9) Uani 0.534(4) 1 d . P B 2
H2 H 0.5616 1.0638 0.6119 0.028 Uiso 0.534(4) 1 calc R P B 2
C5' C 0.8434(3) 0.7330(10) 0.58750(14) 0.0414(12) Uani 0.534(4) 1 d . P B 2
H5' H 0.8853 0.5877 0.5873 0.050 Uiso 0.534(4) 1 calc R P B 2
C6' C 0.7614(4) 0.7189(11) 0.60716(16) 0.0564(15) Uani 0.534(4) 1 d . P B 2
H6' H 0.7482 0.5639 0.6214 0.068 Uiso 0.534(4) 1 calc R P B 2
C1' C 0.6953(4) 0.9438(12) 0.60591(18) 0.0281(12) Uani 0.534(4) 1 d . P B 2
C3' C 0.7984(3) 1.1679(13) 0.56634(13) 0.0352(11) Uani 0.534(4) 1 d . P B 2
H3' H 0.8114 1.3217 0.5518 0.042 Uiso 0.534(4) 1 calc R P B 2
C2' C 0.7171(3) 1.1493(14) 0.58514(15) 0.0406(13) Uani 0.534(4) 1 d . P B 2
H2' H 0.6744 1.2935 0.5830 0.049 Uiso 0.534(4) 1 calc R P B 2
N2' N 0.42312(10) 0.7475(3) 0.51968(5) 0.0295(4) Uani 1 1 d . . . .
H2'B H 0.4804 0.7314 0.5123 0.035 Uiso 1 1 calc R . . .
H2'C H 0.4006 0.9045 0.5245 0.035 Uiso 1 1 calc R . . .
N1' N 0.09023(10) 0.6615(4) 0.55566(4) 0.0305(4) Uani 1 1 d . . . .
N2 N 0.85005(10) 0.0390(4) 0.74686(4) 0.0290(4) Uani 1 1 d . . . .
H2B H 0.7986 0.0415 0.7593 0.035 Uiso 1 1 calc R . . .
H2C H 0.8930 -0.0833 0.7525 0.035 Uiso 1 1 calc R . . .
O6' O 0.39846(8) 0.3090(3) 0.51731(4) 0.0310(3) Uani 1 1 d . . . .
O6 O 0.80577(8) 0.3977(3) 0.70978(3) 0.0320(4) Uani 1 1 d . . . .
O5 O 0.27979(8) 0.2352(3) 0.62695(3) 0.0315(4) Uani 1 1 d . . . .
H5 H 0.2291 0.2372 0.6377 0.047 Uiso 1 1 calc GR . . .
O4 O 0.35056(9) 0.9220(4) 0.71972(4) 0.0436(4) Uani 1 1 d . . . .
H4 H 0.3935 1.0320 0.7260 0.065 Uiso 1 1 calc GR . . .
O2 O 0.51468(9) 1.1440(3) 0.71939(4) 0.0360(4) Uani 1 1 d . . . .
O1 O 0.56388(8) 0.6881(3) 0.62296(3) 0.0272(3) Uani 1 1 d . . . .
O3 O 0.93426(9) 0.9892(3) 0.54656(4) 0.0329(4) Uani 1 1 d . . . .
H3 H 0.9737 0.8682 0.5520 0.049 Uiso 1 1 calc GR . . .

loop_
_atom_site_aniso_label
_atom_site_aniso_U_11
_atom_site_aniso_U_22
_atom_site_aniso_U_33
_atom_site_aniso_U_23
_atom_site_aniso_U_13
_atom_site_aniso_U_12
C12' 0.0210(8) 0.0250(12) 0.0315(8) -0.0002(8) 0.0055(6) -0.0008(7)
C13' 0.0254(9) 0.0313(13) 0.0337(8) -0.0003(8) 0.0104(7) 0.0027(8)
C14' 0.0214(8) 0.0330(13) 0.0327(8) 0.0036(8) 0.0020(7) -0.0065(8)
C15' 0.0283(9) 0.0249(12) 0.0256(8) 0.0005(7) 0.0034(6) -0.0012(8)
C11' 0.0197(8) 0.0232(11) 0.0224(7) 0.0053(7) 0.0038(6) 0.0006(7)
C16' 0.0220(8) 0.0203(11) 0.0278(8) -0.0010(7) 0.0068(6) 0.0017(7)
C16 0.0175(8) 0.0363(13) 0.0221(7) -0.0039(8) 0.0041(6) -0.0015(8)
C11 0.0178(8) 0.0403(13) 0.0233(8) -0.0026(8) 0.0053(6) -0.0019(8)
C15A 0.035(4) 0.059(5) 0.045(4) 0.024(3) 0.021(3) 0.018(3)
C14A 0.029(4) 0.070(6) 0.047(4) 0.018(4) 0.021(3) 0.025(3)
C12A 0.030(2) 0.031(3) 0.056(3) 0.002(3) 0.0223(19) 0.004(2)
C13A 0.047(3) 0.027(3) 0.058(3) 0.002(3) 0.036(2) -0.002(2)
C15 0.019(2) 0.031(3) 0.022(2) 0.0000(18) 0.0024(16) 0.0004(16)
C14 0.021(2) 0.033(3) 0.030(3) -0.003(2) 0.0016(18) -0.0011(17)
C12 0.0228(17) 0.040(3) 0.0258(16) 0.0022(17) 0.0027(12) 0.0036(16)
C13 0.0282(18) 0.041(3) 0.0238(15) 0.0025(17) 0.0090(13) 0.0010(17)
N1 0.0212(8) 0.0655(15) 0.0327(8) -0.0070(9) 0.0103(6) -0.0058(8)
C5 0.0238(9) 0.0325(13) 0.0311(8) -0.0032(8) 0.0101(7) 0.0021(8)
C6 0.0167(8) 0.0357(13) 0.0294(8) 0.0014(8) 0.0092(6) 0.0011(8)
C7 0.0178(8) 0.0321(13) 0.0250(8) 0.0029(7) 0.0013(6) -0.0011(7)
C8 0.0185(8) 0.0334(13) 0.0228(7) -0.0006(7) 0.0053(6) 0.0019(7)
C9 0.0151(7) 0.0277(12) 0.0250(7) 0.0042(7) 0.0044(6) 0.0021(7)
C10 0.0199(8) 0.0256(12) 0.0305(8) 0.0018(8) 0.0049(6) 0.0013(7)
C4 0.0254(9) 0.0327(13) 0.0285(8) 0.0004(8) 0.0038(7) -0.0004(8)
C3 0.0290(10) 0.0499(16) 0.0390(10) -0.0093(10) 0.0100(8) -0.0130(9)
C2A 0.023(2) 0.035(3) 0.0306(19) 0.0011(19) 0.0041(16) -0.0021(19)
C6'A 0.017(3) 0.066(6) 0.070(4) -0.044(5) 0.005(3) -0.003(3)
C1'A 0.028(4) 0.023(3) 0.027(3) -0.003(2) 0.009(2) -0.008(2)
C5'A 0.026(3) 0.041(4) 0.030(2) -0.002(2) -0.0017(19) 0.008(2)
C4' 0.0180(8) 0.0315(13) 0.0278(8) -0.0036(8) 0.0059(6) -0.0028(7)
C3'A 0.039(2) 0.030(3) 0.027(2) 0.001(2) 0.0056(17) 0.005(2)
C2'A 0.065(4) 0.036(3) 0.034(2) -0.001(2) 0.027(2) -0.012(3)
C2 0.0165(16) 0.021(2) 0.0330(17) 0.0038(15) 0.0047(13) -0.0007(14)
C5' 0.041(2) 0.036(3) 0.050(2) 0.000(2) 0.0217(19) -0.006(2)
C6' 0.069(3) 0.037(3) 0.070(3) -0.012(3) 0.043(3) -0.025(3)
C1' 0.019(2) 0.036(3) 0.030(3) -0.001(2) 0.002(2) 0.0059(19)
C3' 0.027(2) 0.051(4) 0.029(2) 0.002(2) 0.0044(16) 0.003(2)
C2' 0.022(2) 0.051(4) 0.049(3) -0.016(3) 0.0083(18) 0.001(2)
N2' 0.0224(7) 0.0183(10) 0.0504(9) -0.0004(7) 0.0165(6) 0.0010(6)
N1' 0.0220(7) 0.0355(11) 0.0350(8) 0.0049(7) 0.0072(6) -0.0011(7)
N2 0.0206(7) 0.0376(11) 0.0307(7) 0.0029(7) 0.0124(6) 0.0017(7)
O6' 0.0290(7) 0.0190(8) 0.0477(7) -0.0019(6) 0.0162(5) 0.0010(5)
O6 0.0229(6) 0.0425(10) 0.0317(6) 0.0045(6) 0.0083(5) 0.0047(6)
O5 0.0185(6) 0.0465(10) 0.0310(6) -0.0086(6) 0.0094(5) -0.0088(6)
O4 0.0349(8) 0.0473(12) 0.0525(8) -0.0237(8) 0.0231(6) -0.0103(7)
O2 0.0323(7) 0.0408(10) 0.0362(7) -0.0109(6) 0.0102(5) -0.0063(6)
O1 0.0181(6) 0.0332(9) 0.0316(6) -0.0030(5) 0.0093(5) -0.0041(5)
O3 0.0273(7) 0.0379(10) 0.0359(6) 0.0029(6) 0.0154(5) 0.0014(6)

loop_
_atom_type_symbol
_atom_type_description
_atom_type_scat_dispersion_real
_atom_type_scat_dispersion_imag
_atom_type_scat_source
C C 0.0181 0.0091 'International Tables Vol C Tables 4.2.6.8 and 6.1.1.4'
H H 0.0000 0.0000 'International Tables Vol C Tables 4.2.6.8 and 6.1.1.4'
N N 0.0311 0.0180 'International Tables Vol C Tables 4.2.6.8 and 6.1.1.4'
O O 0.0492 0.0322 'International Tables Vol C Tables 4.2.6.8 and 6.1.1.4'

loop_
_geom_angle_atom_site_label_1
_geom_angle_atom_site_label_2
_geom_angle_atom_site_label_3
_geom_angle
C13' C12' H12' 120.7
C13' C12' C11' 118.51(17)
C11' C12' H12' 120.7
C12' C13' H13' 118.2
N1' C13' C12' 123.68(19)
N1' C13' H13' 118.2
C15' C14' H14' 118.4
N1' C14' H14' 118.4
N1' C14' C15' 123.22(17)
C14' C15' H15' 120.5
C11' C15' C14' 119.04(18)
C11' C15' H15' 120.5
C12' C11' C16' 122.05(16)
C15' C11' C12' 118.33(16)
C15' C11' C16' 119.63(16)
N2' C16' C11' 116.80(16)
O6' C16' C11' 120.21(17)
O6' C16' N2' 122.99(15)
N2 C16 C11 116.69(17)
O6 C16 C11 119.30(17)
O6 C16 N2 124.01(15)
C15A C11 C16 127.7(3)
C15A C11 C12A 117.7(4)
C12A C11 C16 114.3(2)
C15 C11 C16 122.8(2)
C12 C11 C16 120.48(19)
C12 C11 C15 116.2(3)
C11 C15A H15A 119.4
C11 C15A C14A 121.1(6)
C14A C15A H15A 119.4
C15A C14A H14A 116.2
N1 C14A C15A 127.7(7)
N1 C14A H14A 116.2
C11 C12A H12A 121.2
C13A C12A C11 117.5(4)
C13A C12A H12A 121.2
C12A C13A H13A 120.1
C12A C13A N1 119.9(4)
N1 C13A H13A 120.1
C11 C15 H15 120.7
C14 C15 C11 118.6(4)
C14 C15 H15 120.7
C15 C14 H14 118.9
C15 C14 N1 122.2(5)
N1 C14 H14 118.9
C11 C12 H12 119.8
C13 C12 C11 120.4(3)
C13 C12 H12 119.8
C12 C13 H13 118.3
N1 C13 C12 123.5(3)
N1 C13 H13 118.3
C14A N1 C13A 115.7(4)
C13 N1 C14 116.7(3)
C6 C5 C10 121.19(17)
O4 C5 C6 118.62(16)
O4 C5 C10 120.19(17)
C5 C6 H6 120.3
C5 C6 C7 119.46(16)
C7 C6 H6 120.3
C6 C7 C8 121.11(17)
O5 C7 C6 122.10(15)
O5 C7 C8 116.79(16)
C7 C8 H8 120.5
C9 C8 C7 118.93(16)
C9 C8 H8 120.5
C8 C9 C10 121.82(15)
O1 C9 C8 116.88(15)
O1 C9 C10 121.31(16)
C5 C10 C4 121.65(17)
C9 C10 C5 117.47(17)
C9 C10 C4 120.88(15)
C10 C4 C3 116.36(16)
O2 C4 C10 122.61(16)
O2 C4 C3 121.03(18)
C4 C3 H3BC 109.0
C4 C3 H3BD 109.0
C4 C3 H3AA 108.3
C4 C3 H3AB 108.3
C4 C3 C2 112.81(18)
H3BC C3 H3BD 107.8
H3AA C3 H3AB 107.4
C2A C3 C4 116.1(2)
C2A C3 H3AA 108.3
C2A C3 H3AB 108.3
C2 C3 H3BC 109.0
C2 C3 H3BD 109.0
C3 C2A H2A 106.0
C3 C2A C1'A 114.9(4)
C3 C2A O1 116.3(3)
C1'A C2A H2A 106.0
O1 C2A H2A 106.0
O1 C2A C1'A 107.0(3)
C1'A C6'A H6'A 121.2
C5'A C6'A H6'A 121.2
C5'A C6'A C1'A 117.6(6)
C6'A C1'A C2A 121.8(5)
C2'A C1'A C2A 118.6(5)
C2'A C1'A C6'A 119.4(5)
C6'A C5'A H5'A 118.9
C6'A C5'A C4' 122.1(6)
C4' C5'A H5'A 118.9
C5'A C4' C3'A 115.8(3)
C5' C4' C3' 122.9(3)
C5' C4' O3 122.6(2)
O3 C4' C5'A 123.7(3)
O3 C4' C3'A 120.4(2)
O3 C4' C3' 113.9(3)
C4' C3'A H3'A 119.3
C2'A C3'A C4' 121.4(4)
C2'A C3'A H3'A 119.3
C1'A C2'A C3'A 123.1(5)
C1'A C2'A H2'A 118.4
C3'A C2'A H2'A 118.4
C3 C2 H2 106.1
C1' C2 C3 115.4(3)
C1' C2 H2 106.1
O1 C2 C3 112.4(2)
O1 C2 H2 106.1
O1 C2 C1' 110.0(3)
C4' C5' H5' 121.2
C4' C5' C6' 117.5(4)
C6' C5' H5' 121.2
C5' C6' H6' 119.8
C5' C6' C1' 120.3(5)
C1' C6' H6' 119.8
C6' C1' C2 122.4(5)
C2' C1' C2 121.0(5)
C2' C1' C6' 116.6(5)
C4' C3' H3' 120.6
C4' C3' C2' 118.8(5)
C2' C3' H3' 120.6
C1' C2' C3' 123.6(5)
C1' C2' H2' 118.2
C3' C2' H2' 118.2
C16' N2' H2'B 120.0
C16' N2' H2'C 120.0
H2'B N2' H2'C 120.0
C14' N1' C13' 117.18(15)
C16 N2 H2B 120.0
C16 N2 H2C 120.0
H2B N2 H2C 120.0
C7 O5 H5 109.5
C5 O4 H4 109.5
C9 O1 C2A 115.98(18)
C9 O1 C2 116.03(18)
C4' O3 H3 109.5

loop_
_geom_bond_atom_site_label_1
_geom_bond_atom_site_label_2
_geom_bond_distance
C12' H12' 0.9500
C12' C13' 1.383(2)
C12' C11' 1.388(3)
C13' H13' 0.9500
C13' N1' 1.338(3)
C14' H14' 0.9500
C14' C15' 1.385(2)
C14' N1' 1.334(3)
C15' H15' 0.9500
C15' C11' 1.383(3)
C11' C16' 1.499(2)
C16' N2' 1.325(2)
C16' O6' 1.241(2)
C16 C11 1.504(2)
C16 N2 1.325(2)
C16 O6 1.239(2)
C11 C15A 1.284(7)
C11 C12A 1.460(5)
C11 C15 1.424(5)
C11 C12 1.376(4)
C15A H15A 0.9500
C15A C14A 1.388(9)
C14A H14A 0.9500
C14A N1 1.200(8)
C12A H12A 0.9500
C12A C13A 1.382(6)
C13A H13A 0.9500
C13A N1 1.472(5)
C15 H15 0.9500
C15 C14 1.370(8)
C14 H14 0.9500
C14 N1 1.380(6)
C12 H12 0.9500
C12 C13 1.375(5)
C13 H13 0.9500
C13 N1 1.300(4)
C5 C6 1.376(3)
C5 C10 1.422(2)
C5 O4 1.350(2)
C6 H6 0.9500
C6 C7 1.392(3)
C7 C8 1.403(2)
C7 O5 1.334(2)
C8 H8 0.9500
C8 C9 1.375(3)
C9 C10 1.411(3)
C9 O1 1.3676(19)
C10 C4 1.433(3)
C4 C3 1.497(2)
C4 O2 1.251(2)
C3 H3BC 0.9900
C3 H3BD 0.9900
C3 H3AA 0.9900
C3 H3AB 0.9900
C3 C2A 1.394(5)
C3 C2 1.518(4)
C2A H2A 1.0000
C2A C1'A 1.514(7)
C2A O1 1.474(4)
C6'A H6'A 0.9500
C6'A C1'A 1.496(10)
C6'A C5'A 1.383(9)
C1'A C2'A 1.253(8)
C5'A H5'A 0.9500
C5'A C4' 1.386(6)
C4' C3'A 1.434(4)
C4' C5' 1.343(5)
C4' C3' 1.377(6)
C4' O3 1.362(2)
C3'A H3'A 0.9500
C3'A C2'A 1.378(6)
C2'A H2'A 0.9500
C2 H2 1.0000
C2 C1' 1.510(6)
C2 O1 1.413(4)
C5' H5' 0.9500
C5' C6' 1.400(6)
C6' H6' 0.9500
C6' C1' 1.478(8)
C1' C2' 1.311(9)
C3' H3' 0.9500
C3' C2' 1.377(7)
C2' H2' 0.9500
N2' H2'B 0.8800
N2' H2'C 0.8800
N2 H2B 0.8800
N2 H2C 0.8800
O5 H5 0.8400
O4 H4 0.8400
O3 H3 0.8400

loop_
_geom_torsion_atom_site_label_1
_geom_torsion_atom_site_label_2
_geom_torsion_atom_site_label_3
_geom_torsion_atom_site_label_4
_geom_torsion
C12' C13' N1' C14' 1.8(3)
C12' C11' C16' N2' -31.5(2)
C12' C11' C16' O6' 148.95(17)
C13' C12' C11' C15' -1.5(2)
C13' C12' C11' C16' 177.87(16)
C14' C15' C11' C12' 2.1(2)
C14' C15' C11' C16' -177.29(15)
C15' C14' N1' C13' -1.1(3)
C15' C11' C16' N2' 147.94(17)
C15' C11' C16' O6' -31.6(2)
C11' C12' C13' N1' -0.5(3)
C16 C11 C15A C14A -178.5(5)
C16 C11 C12A C13A 179.8(4)
C16 C11 C15 C14 -177.3(4)
C16 C11 C12 C13 178.0(3)
C11 C15A C14A N1 -1.3(13)
C11 C12A C13A N1 -0.6(7)
C11 C15 C14 N1 0.6(7)
C11 C12 C13 N1 -3.1(7)
C15A C11 C12A C13A 5.0(7)
C15A C14A N1 C13A 5.9(11)
C12A C11 C15A C14A -4.5(9)
C12A C13A N1 C14A -4.6(8)
C15 C11 C12 C13 -10.1(6)
C15 C14 N1 C13 -13.5(7)
C12 C11 C15 C14 10.9(6)
C12 C13 N1 C14 14.9(6)
C5 C6 C7 C8 0.6(3)
C5 C6 C7 O5 -178.96(17)
C5 C10 C4 C3 -179.36(18)
C5 C10 C4 O2 1.3(3)
C6 C5 C10 C9 2.4(3)
C6 C5 C10 C4 -176.50(18)
C6 C7 C8 C9 0.4(3)
C7 C8 C9 C10 0.1(3)
C7 C8 C9 O1 179.57(15)
C8 C9 C10 C5 -1.4(3)
C8 C9 C10 C4 177.50(17)
C8 C9 O1 C2A -159.0(2)
C8 C9 O1 C2 155.4(2)
C9 C10 C4 C3 1.8(3)
C9 C10 C4 O2 -177.57(18)
C10 C5 C6 C7 -2.0(3)
C10 C9 O1 C2A 20.5(3)
C10 C9 O1 C2 -25.1(3)
C10 C4 C3 C2A -21.5(3)
C10 C4 C3 C2 22.8(3)
C4 C3 C2A C1'A 166.6(3)
C4 C3 C2A O1 40.6(4)
C4 C3 C2 C1' -175.6(3)
C4 C3 C2 O1 -48.4(3)
C3 C2A C1'A C6'A -78.1(7)
C3 C2A C1'A C2'A 98.0(6)
C3 C2A O1 C9 -40.6(4)
C3 C2 C1' C6' 89.0(6)
C3 C2 C1' C2' -91.8(6)
C3 C2 O1 C9 50.0(3)
C2A C1'A C2'A C3'A 176.3(5)
C6'A C1'A C2'A C3'A -7.5(9)
C6'A C5'A C4' C3'A -5.8(7)
C6'A C5'A C4' O3 178.9(5)
C1'A C2A O1 C9 -170.5(3)
C1'A C6'A C5'A C4' 2.1(9)
C5'A C6'A C1'A C2A -179.1(5)
C5'A C6'A C1'A C2'A 4.9(10)
C5'A C4' C3'A C2'A 3.5(7)
C4' C3'A C2'A C1'A 3.5(9)
C4' C5' C6' C1' 2.2(8)
C4' C3' C2' C1' 0.6(8)
C2 C1' C2' C3' 178.1(4)
C5' C4' C3' C2' 3.2(6)
C5' C6' C1' C2 -179.5(4)
C5' C6' C1' C2' 1.2(9)
C6' C1' C2' C3' -2.6(9)
C1' C2 O1 C9 -180.0(3)
C3' C4' C5' C6' -4.4(6)
N1' C14' C15' C11' -0.8(3)
N2 C16 C11 C15A 3.8(6)
N2 C16 C11 C12A -170.4(3)
N2 C16 C11 C15 -29.9(4)
N2 C16 C11 C12 141.6(3)
O6 C16 C11 C15A -175.8(5)
O6 C16 C11 C12A 10.0(3)
O6 C16 C11 C15 150.5(3)
O6 C16 C11 C12 -38.0(4)
O5 C7 C8 C9 179.95(16)
O4 C5 C6 C7 177.97(18)
O4 C5 C10 C9 -177.61(17)
O4 C5 C10 C4 3.5(3)
O2 C4 C3 C2A 157.9(3)
O2 C4 C3 C2 -157.8(2)
O1 C9 C10 C5 179.14(16)
O1 C9 C10 C4 -2.0(3)
O1 C2A C1'A C6'A 52.6(7)
O1 C2A C1'A C2'A -131.4(5)
O1 C2 C1' C6' -39.4(6)
O1 C2 C1' C2' 139.8(5)
O3 C4' C3'A C2'A 178.9(4)
O3 C4' C5' C6' -175.2(3)
O3 C4' C3' C2' 174.7(4)
